data_7060955
loop_
_publ_author_name
'Gholivand, Khodayar'
'Babaee, Leila Sarmadi'
'Fallah, Nasrin'
'Faraghi, Mohammad'
'Dusek, Michal'
'Eigner, Vaclav'

_publ_section_title
;
 Synthesis, structural characterization and cytotoxicity of a new proton
 transfer compound based on 2,4-diamino-1,3,5-triazine: an experimental
 and computational study
;
_journal_issue 42
_journal_name_full 'New Journal of Chemistry'
_journal_page_first 19755
_journal_page_last 19763
_journal_paper_doi 10.1039/D1NJ03674B
_journal_volume 45
_journal_year 2021
_chemical_formula_moiety 'C12 H10 O2 P, C9 H10 N5, H2 O'
_chemical_formula_sum 'C21 H22 N5 O3 P'
_chemical_formula_weight 423.4
_space_group_IT_number 2
_space_group_name_Hall '-P 1'
_space_group_name_H-M_alt 'P -1'
_symmetry_cell_setting triclinic
_symmetry_Int_Tables_number 2
_symmetry_space_group_name_Hall '-P 1'
_symmetry_space_group_name_H-M 'P -1'
_audit_block_doi 10.5517/ccdc.csd.cc277q4c
_audit_update_record
;
2021-02-14 deposited with the CCDC.	2021-09-14 downloaded from the CCDC.
;
_cell_angle_alpha 112.340(3)
_cell_angle_beta 92.063(2)
_cell_angle_gamma 102.687(2)
_cell_formula_units_Z 2
_cell_length_a 8.6112(2)
_cell_length_b 11.4714(3)
_cell_length_c 11.6361(5)
_cell_measurement_reflns_used 5877
_cell_measurement_temperature 94.98(10)
_cell_measurement_theta_max 74.54
_cell_measurement_theta_min 4.14
_cell_volume 1028.08(6)
_computing_cell_refinement 'CrysAlisPro 1.171.38.43 (Rigaku OD, 2015)'
_computing_data_collection 'CrysAlisPro 1.171.38.43 (Rigaku OD, 2015)'
_computing_data_reduction 'CrysAlisPro 1.171.38.43 (Rigaku OD, 2015)'
_diffrn_ambient_temperature 94.98
_diffrn_detector 'CCD plate'
_diffrn_detector_area_resol_mean 5.2027
_diffrn_measured_fraction_theta_full 0.98
_diffrn_measured_fraction_theta_max 0.96
_diffrn_measurement_device 'four-circle diffractometer'
_diffrn_measurement_device_type 'SuperNova, Dual, Cu at zero, AtlasS2'
_diffrn_measurement_method '\w and \f scans'
_diffrn_radiation_monochromator mirror
_diffrn_radiation_probe x-ray
_diffrn_radiation_source 'X-ray tube'
_diffrn_radiation_type 'Cu K\a'
_diffrn_radiation_wavelength 1.54184
_diffrn_reflns_av_R_equivalents 0.0132
_diffrn_reflns_av_unetI/netI 0.0165
_diffrn_reflns_limit_h_max 8
_diffrn_reflns_limit_h_min -10
_diffrn_reflns_limit_k_max 14
_diffrn_reflns_limit_k_min -10
_diffrn_reflns_limit_l_max 14
_diffrn_reflns_limit_l_min -14
_diffrn_reflns_number 7686
_diffrn_reflns_theta_full 72.81
_diffrn_reflns_theta_max 74.7
_diffrn_reflns_theta_min 4.14
_diffrn_source 'micro-focus sealed X-ray tube'
_exptl_absorpt_coefficient_mu 1.469
_exptl_absorpt_correction_T_max 0.834
_exptl_absorpt_correction_T_min 0.736
_exptl_absorpt_correction_type analytical
_exptl_absorpt_process_details
;
   CrysAlisPro 1.171.38.43 (Rigaku Oxford Diffraction, 2015)
   Analytical numeric absorption correction based on crystal shape
;
_exptl_crystal_colour colourless
_exptl_crystal_density_diffrn 1.3678
_exptl_crystal_description block
_exptl_crystal_F_000 444
_exptl_crystal_size_max 0.309
_exptl_crystal_size_mid 0.259
_exptl_crystal_size_min 0.145
_refine_diff_density_max 0.30
_refine_diff_density_min -0.30
_refine_ls_extinction_method none
_refine_ls_goodness_of_fit_gt 1.68
_refine_ls_goodness_of_fit_ref 1.65
_refine_ls_hydrogen_treatment mixed
_refine_ls_number_constraints 67
_refine_ls_number_parameters 292
_refine_ls_number_reflns 4056
_refine_ls_number_restraints 7
_refine_ls_R_factor_all 0.0316
_refine_ls_R_factor_gt 0.0295
_refine_ls_shift/su_max 0.0323
_refine_ls_shift/su_mean 0.0068
_refine_ls_structure_factor_coef Fsqd
_refine_ls_weighting_details w=1/(\s^2^(I)+0.0016I^2^)
_refine_ls_weighting_scheme sigma
_refine_ls_wR_factor_gt 0.0902
_refine_ls_wR_factor_ref 0.0929
_reflns_number_gt 3739
_reflns_number_total 4056
_reflns_threshold_expression I>3\s(I)
_cod_data_source_file d1nj03674b1.cif
_cod_data_source_block CO26
_cod_depositor_comments
;
The following automatic conversions were performed:

data item '_diffrn_radiation_probe' value 'X-ray' was changed to
'x-ray' in accordance with the
/home/data/users/saulius/crontab/automatic-downloads/rss-feeds/RSC/lib/dictionaries/cif_core.dic
dictionary named 'cif_core.dic' version 2.4.2 last updated on
2011-04-26.

Automatic conversion script
Id: cif_fix_values 7556 2019-12-06 15:28:31Z antanas 

 Adding full bibliography for 7060955.cif.
;
_cod_original_formula_sum 'C21 H22 N5 O3 P1'
_cod_database_code 7060955

loop_
_space_group_symop_id
_space_group_symop_operation_xyz
1 x,y,z
2 -x,-y,-z

loop_
_atom_site_label
_atom_site_type_symbol
_atom_site_fract_x
_atom_site_fract_y
_atom_site_fract_z
_atom_site_adp_type
_atom_site_U_iso_or_equiv
_atom_site_site_symmetry_multiplicity
_atom_site_occupancy
_atom_site_calc_flag
_atom_site_refinement_flags
_atom_site_disorder_assembly
_atom_site_disorder_group
P1 P 0.12936(3) 0.78441(3) 0.37976(3) Uani 0.01301(11) 2 1 d . . .
O1 O 0.27168(10) 0.88948(8) 0.38094(8) Uani 0.0165(3) 2 1 d . . .
O2 O 0.03931(10) 0.82130(8) 0.49229(7) Uani 0.0170(3) 2 1 d . . .
O1w O 0.22321(10) 0.12904(8) 0.39846(8) Uani 0.0184(3) 2 1 d . . .
N1a N 0.56834(11) 0.88603(9) 0.15129(9) Uani 0.0155(3) 2 1 d . . .
N2a N 0.78761(11) 0.95628(9) 0.05212(9) Uani 0.0150(3) 2 1 d . . .
N3a N 0.81615(11) 1.01735(9) 0.27114(9) Uani 0.0147(3) 2 1 d . . .
N4a N 1.03068(12) 1.07714(10) 0.17540(9) Uani 0.0171(4) 2 1 d . . .
N5a N 0.59991(12) 0.95274(10) 0.36445(9) Uani 0.0170(4) 2 1 d . . .
C1 C 0.19816(14) 0.64314(11) 0.36922(10) Uani 0.0149(4) 2 1 d . . .
C2 C 0.35851(15) 0.63892(13) 0.35978(12) Uani 0.0219(5) 2 1 d . . .
C3 C 0.40701(16) 0.53027(13) 0.35814(14) Uani 0.0267(5) 2 1 d . . .
C4 C 0.29773(16) 0.42525(12) 0.36440(12) Uani 0.0233(5) 2 1 d . . .
C5 C 0.13787(15) 0.42812(12) 0.37216(12) Uani 0.0221(4) 2 1 d . . .
C6 C 0.08917(14) 0.53666(12) 0.37549(11) Uani 0.0179(4) 2 1 d . . .
C7 C -0.00829(14) 0.73121(11) 0.23831(11) Uani 0.0169(4) 2 1 d . . .
C8 C -0.17266(15) 0.68307(12) 0.23507(13) Uani 0.0222(5) 2 1 d . . .
C9 C -0.27501(17) 0.63450(13) 0.12281(14) Uani 0.0297(5) 2 1 d . . .
C10 C -0.21413(19) 0.63463(14) 0.01442(13) Uani 0.0335(5) 2 1 d . . .
C11 C -0.0513(2) 0.68549(16) 0.01747(13) Uani 0.0349(6) 2 1 d . . .
C12 C 0.05200(17) 0.73327(14) 0.12900(12) Uani 0.0265(5) 2 1 d . . .
C1a C 0.63563(13) 0.89425(11) 0.05256(11) Uani 0.0144(4) 2 1 d . . .
C2a C 0.87826(14) 1.01630(11) 0.16455(11) Uani 0.0142(4) 2 1 d . . .
C3a C 0.66072(13) 0.95134(11) 0.26218(11) Uani 0.0145(4) 2 1 d . . .
C4a C 0.52919(13) 0.82568(11) -0.06888(11) Uani 0.0150(4) 2 1 d . . .
C5a C 0.39489(15) 0.72545(12) -0.08057(11) Uani 0.0192(4) 2 1 d . . .
C6a C 0.29200(15) 0.66123(12) -0.19207(12) Uani 0.0215(4) 2 1 d . . .
C7a C 0.32118(14) 0.69555(12) -0.29316(11) Uani 0.0194(4) 2 1 d . . .
C8a C 0.45454(14) 0.79497(12) -0.28230(11) Uani 0.0178(4) 2 1 d . . .
C9a C 0.55832(14) 0.86030(11) -0.17013(11) Uani 0.0163(4) 2 1 d . . .
H1c2 H 0.435015 0.710842 0.354455 Uiso 0.0263 2 1 d . . .
H1c3 H 0.517404 0.528188 0.352598 Uiso 0.032 2 1 d . . .
H1c4 H 0.332211 0.350805 0.363386 Uiso 0.0279 2 1 d . . .
H1c5 H 0.061227 0.354997 0.375203 Uiso 0.0265 2 1 d . . .
H1c6 H -0.021099 0.538604 0.382212 Uiso 0.0215 2 1 d . . .
H1c8 H -0.215284 0.683412 0.310265 Uiso 0.0267 2 1 d . . .
H1c9 H -0.387968 0.600893 0.120675 Uiso 0.0356 2 1 d . . .
H1c10 H -0.284627 0.599466 -0.063121 Uiso 0.0402 2 1 d . . .
H1c11 H -0.010009 0.687713 -0.057401 Uiso 0.0419 2 1 d . . .
H1c12 H 0.164686 0.767634 0.130812 Uiso 0.0318 2 1 d . . .
H1c5a H 0.374216 0.701284 -0.011072 Uiso 0.023 2 1 d . . .
H1c6a H 0.200074 0.592685 -0.199634 Uiso 0.0258 2 1 d . . .
H1c7a H 0.249532 0.650803 -0.370362 Uiso 0.0233 2 1 d . . .
H1c8a H 0.474994 0.818519 -0.352181 Uiso 0.0214 2 1 d . . .
H1c9a H 0.649862 0.929132 -0.162614 Uiso 0.0196 2 1 d . . .
H1o1w H 0.2338(18) 0.0571(7) 0.3903(14) Uiso 0.022 2 1 d . . .
H2o1w H 0.1581(14) 0.1463(15) 0.4481(11) Uiso 0.022 2 1 d . . .
H1n4a H 1.0915(14) 1.0984(14) 0.2442(7) Uiso 0.0205 2 1 d . . .
H2n4a H 1.0724(16) 1.0718(15) 0.1081(8) Uiso 0.0205 2 1 d . . .
H1n5a H 0.6515(15) 0.9940(12) 0.4389(6) Uiso 0.0203 2 1 d . . .
H2n5a H 0.4978(4) 0.9208(14) 0.3550(14) Uiso 0.0203 2 1 d . . .
H1n3a H 0.8652(15) 1.0679(11) 0.3450(6) Uiso 0.0176 2 1 d . . .

loop_
_atom_site_aniso_label
_atom_site_aniso_type_symbol
_atom_site_aniso_U_11
_atom_site_aniso_U_22
_atom_site_aniso_U_33
_atom_site_aniso_U_12
_atom_site_aniso_U_13
_atom_site_aniso_U_23
P1 P 0.01173(16) 0.01344(16) 0.01259(16) 0.00248(11) 0.00165(11) 0.00419(11)
O1 O 0.0155(4) 0.0159(4) 0.0174(4) 0.0025(3) 0.0032(3) 0.0064(3)
O2 O 0.0143(4) 0.0186(4) 0.0148(4) 0.0030(3) 0.0032(3) 0.0037(3)
O1w O 0.0176(4) 0.0210(4) 0.0196(4) 0.0065(3) 0.0060(3) 0.0102(4)
N1a N 0.0138(5) 0.0162(5) 0.0146(5) 0.0019(4) 0.0018(4) 0.0053(4)
N2a N 0.0122(5) 0.0169(5) 0.0151(5) 0.0025(4) 0.0017(4) 0.0064(4)
N3a N 0.0134(5) 0.0159(5) 0.0131(5) 0.0016(4) 0.0015(4) 0.0052(4)
N4a N 0.0137(5) 0.0218(5) 0.0132(5) 0.0001(4) 0.0018(4) 0.0064(4)
N5a N 0.0132(5) 0.0206(5) 0.0142(5) -0.0006(4) 0.0015(4) 0.0066(4)
C1 C 0.0171(6) 0.0156(5) 0.0112(5) 0.0048(4) 0.0008(4) 0.0042(4)
C2 C 0.0185(6) 0.0224(6) 0.0292(7) 0.0062(5) 0.0086(5) 0.0139(5)
C3 C 0.0201(6) 0.0280(7) 0.0377(8) 0.0123(5) 0.0101(6) 0.0154(6)
C4 C 0.0270(7) 0.0192(6) 0.0253(6) 0.0104(5) 0.0030(5) 0.0081(5)
C5 C 0.0231(6) 0.0156(6) 0.0244(6) 0.0003(5) -0.0004(5) 0.0073(5)
C6 C 0.0142(5) 0.0177(6) 0.0189(6) 0.0014(4) -0.0014(4) 0.0057(5)
C7 C 0.0186(6) 0.0148(5) 0.0167(6) 0.0059(4) 0.0001(4) 0.0050(4)
C8 C 0.0199(6) 0.0204(6) 0.0258(7) 0.0040(5) -0.0011(5) 0.0096(5)
C9 C 0.0230(7) 0.0243(7) 0.0371(8) 0.0028(5) -0.0107(6) 0.0101(6)
C10 C 0.0396(8) 0.0300(7) 0.0252(7) 0.0143(6) -0.0134(6) 0.0034(6)
C11 C 0.0435(9) 0.0451(9) 0.0188(7) 0.0202(7) 0.0020(6) 0.0109(6)
C12 C 0.0260(7) 0.0358(8) 0.0203(6) 0.0128(6) 0.0038(5) 0.0112(6)
C1a C 0.0137(5) 0.0137(5) 0.0164(6) 0.0040(4) 0.0025(4) 0.0062(4)
C2a C 0.0155(5) 0.0132(5) 0.0150(5) 0.0050(4) 0.0032(4) 0.0059(4)
C3a C 0.0146(5) 0.0128(5) 0.0167(5) 0.0041(4) 0.0029(4) 0.0059(4)
C4a C 0.0130(5) 0.0160(5) 0.0141(5) 0.0050(4) 0.0017(4) 0.0034(4)
C5a C 0.0189(6) 0.0199(6) 0.0172(6) 0.0021(5) 0.0034(5) 0.0073(5)
C6a C 0.0173(6) 0.0202(6) 0.0210(6) -0.0009(5) 0.0012(5) 0.0050(5)
C7a C 0.0169(6) 0.0217(6) 0.0159(6) 0.0052(5) -0.0017(4) 0.0035(5)
C8a C 0.0172(6) 0.0218(6) 0.0161(6) 0.0073(5) 0.0023(4) 0.0080(5)
C9a C 0.0138(5) 0.0170(5) 0.0181(6) 0.0051(4) 0.0035(4) 0.0061(4)

loop_
_atom_type_symbol
_atom_type_scat_dispersion_real
_atom_type_scat_dispersion_imag
_atom_type_scat_source
C 0.0181 0.0091 'International Tables Vol C tables 4.2.6.8 and 6.1.1.1'
H 0.0000 0.0000 'International Tables Vol C tables 4.2.6.8 and 6.1.1.1'
N 0.0311 0.0180 'International Tables Vol C tables 4.2.6.8 and 6.1.1.1'
O 0.0492 0.0322 'International Tables Vol C tables 4.2.6.8 and 6.1.1.1'
P 0.2955 0.4335 'International Tables Vol C tables 4.2.6.8 and 6.1.1.1'

loop_
_exptl_crystal_face_index_h
_exptl_crystal_face_index_k
_exptl_crystal_face_index_l
_exptl_crystal_face_perp_dist
? ? ? ?

loop_
_geom_angle_atom_site_label_1
_geom_angle_atom_site_label_2
_geom_angle_atom_site_label_3
_geom_angle_site_symmetry_1
_geom_angle_site_symmetry_2
_geom_angle_site_symmetry_3
_geom_angle
_geom_angle_publ_flag
O1 P1 O2 . . . 115.61(4) ?
O1 P1 C1 . . . 108.75(5) ?
O1 P1 C7 . . . 109.26(6) ?
O2 P1 C1 . . . 107.92(6) ?
O2 P1 C7 . . . 109.43(5) ?
C1 P1 C7 . . . 105.38(5) ?
H1o1w O1w H2o1w . . . 106.5(17) ?
C1a N1a C3a . . . 115.84(9) ?
C1a N2a C2a . . . 115.25(11) ?
C2a N3a C3a . . . 119.16(9) ?
C2a N3a H1n3a . . . 122.7(8) ?
C3a N3a H1n3a . . . 117.4(8) ?
C2a N4a H1n4a . . . 118.6(8) ?
C2a N4a H2n4a . . . 118.3(7) ?
H1n4a N4a H2n4a . . . 120.1(11) ?
C3a N5a H1n5a . . . 124.3(8) ?
C3a N5a H2n5a . . . 115.5(11) ?
H1n5a N5a H2n5a . . . 119.3(13) ?
P1 C1 C2 . . . 122.16(10) ?
P1 C1 C6 . . . 118.97(10) ?
C2 C1 C6 . . . 118.83(13) ?
C1 C2 C3 . . . 119.92(12) ?
C1 C2 H1c2 . . . 120.04 ?
C3 C2 H1c2 . . . 120.04 ?
C2 C3 C4 . . . 120.70(13) ?
C2 C3 H1c3 . . . 119.65 ?
C4 C3 H1c3 . . . 119.65 ?
C3 C4 C5 . . . 119.67(14) ?
C3 C4 H1c4 . . . 120.17 ?
C5 C4 H1c4 . . . 120.17 ?
C4 C5 C6 . . . 119.94(12) ?
C4 C5 H1c5 . . . 120.03 ?
C6 C5 H1c5 . . . 120.03 ?
C1 C6 C5 . . . 120.94(12) ?
C1 C6 H1c6 . . . 119.53 ?
C5 C6 H1c6 . . . 119.53 ?
P1 C7 C8 . . . 121.14(11) ?
P1 C7 C12 . . . 119.30(9) ?
C8 C7 C12 . . . 119.51(12) ?
C7 C8 C9 . . . 120.08(14) ?
C7 C8 H1c8 . . . 119.96 ?
C9 C8 H1c8 . . . 119.96 ?
C8 C9 C10 . . . 120.11(13) ?
C8 C9 H1c9 . . . 119.94 ?
C10 C9 H1c9 . . . 119.94 ?
C9 C10 C11 . . . 120.19(13) ?
C9 C10 H1c10 . . . 119.91 ?
C11 C10 H1c10 . . . 119.91 ?
C10 C11 C12 . . . 120.08(15) ?
C10 C11 H1c11 . . . 119.96 ?
C12 C11 H1c11 . . . 119.96 ?
C7 C12 C11 . . . 120.00(13) ?
C7 C12 H1c12 . . . 120 ?
C11 C12 H1c12 . . . 120 ?
N1a C1a N2a . . . 127.02(10) ?
N1a C1a C4a . . . 115.05(10) ?
N2a C1a C4a . . . 117.92(11) ?
N2a C2a N3a . . . 121.31(10) ?
N2a C2a N4a . . . 120.77(11) ?
N3a C2a N4a . . . 117.92(10) ?
N1a C3a N3a . . . 121.31(11) ?
N1a C3a N5a . . . 119.24(10) ?
N3a C3a N5a . . . 119.45(10) ?
C1a C4a C5a . . . 118.87(12) ?
C1a C4a C9a . . . 121.52(10) ?
C5a C4a C9a . . . 119.60(10) ?
C4a C5a C6a . . . 120.14(13) ?
C4a C5a H1c5a . . . 119.93 ?
C6a C5a H1c5a . . . 119.93 ?
C5a C6a C7a . . . 120.28(11) ?
C5a C6a H1c6a . . . 119.86 ?
C7a C6a H1c6a . . . 119.86 ?
C6a C7a C8a . . . 119.91(10) ?
C6a C7a H1c7a . . . 120.05 ?
C8a C7a H1c7a . . . 120.05 ?
C7a C8a C9a . . . 120.09(13) ?
C7a C8a H1c8a . . . 119.95 ?
C9a C8a H1c8a . . . 119.95 ?
C4a C9a C8a . . . 119.98(11) ?
C4a C9a H1c9a . . . 120.01 ?
C8a C9a H1c9a . . . 120.01 ?

loop_
_geom_bond_atom_site_label_1
_geom_bond_atom_site_label_2
_geom_bond_site_symmetry_1
_geom_bond_site_symmetry_2
_geom_bond_distance
_geom_bond_publ_flag
P1 O1 . . 1.5140(9) ?
P1 O2 . . 1.5136(9) ?
P1 C1 . . 1.8077(14) ?
P1 C7 . . 1.8069(12) ?
O1w H1o1w . . 0.820(10) ?
O1w H2o1w . . 0.820(12) ?
N1a C1a . . 1.3306(17) ?
N1a C3a . . 1.3374(14) ?
N2a C1a . . 1.3466(15) ?
N2a C2a . . 1.3419(14) ?
N3a C2a . . 1.3653(17) ?
N3a C3a . . 1.3639(14) ?
N3a H1n3a . . 0.861(7) ?
N4a C2a . . 1.3207(15) ?
N4a H1n4a . . 0.860(10) ?
N4a H2n4a . . 0.860(11) ?
N5a C3a . . 1.3132(17) ?
N5a H1n5a . . 0.860(7) ?
N5a H2n5a . . 0.860(4) ?
C1 C2 . . 1.3990(18) ?
C1 C6 . . 1.3955(17) ?
C2 C3 . . 1.393(2) ?
C2 H1c2 . . 0.96 ?
C3 C4 . . 1.384(2) ?
C3 H1c3 . . 0.96 ?
C4 C5 . . 1.3895(19) ?
C4 H1c4 . . 0.96 ?
C5 C6 . . 1.386(2) ?
C5 H1c5 . . 0.96 ?
C6 H1c6 . . 0.96 ?
C7 C8 . . 1.3952(17) ?
C7 C12 . . 1.397(2) ?
C8 C9 . . 1.393(2) ?
C8 H1c8 . . 0.96 ?
C9 C10 . . 1.384(2) ?
C9 H1c9 . . 0.96 ?
C10 C11 . . 1.389(2) ?
C10 H1c10 . . 0.96 ?
C11 C12 . . 1.392(2) ?
C11 H1c11 . . 0.96 ?
C12 H1c12 . . 0.96 ?
C1a C4a . . 1.4835(15) ?
C4a C5a . . 1.4014(16) ?
C4a C9a . . 1.393(2) ?
C5a C6a . . 1.3839(16) ?
C5a H1c5a . . 0.96 ?
C6a C7a . . 1.390(2) ?
C6a H1c6a . . 0.96 ?
C7a C8a . . 1.3929(17) ?
C7a H1c7a . . 0.96 ?
C8a C9a . . 1.3936(15) ?
C8a H1c8a . . 0.96 ?
C9a H1c9a . . 0.96 ?

loop_
_geom_hbond_atom_site_label_D
_geom_hbond_atom_site_label_H
_geom_hbond_atom_site_label_A
_geom_hbond_site_symmetry_D
_geom_hbond_site_symmetry_H
_geom_hbond_site_symmetry_A
_geom_hbond_distance_DH
_geom_hbond_distance_HA
_geom_hbond_distance_DA
_geom_hbond_angle_DHA
_geom_hbond_publ_flag
O1w H1o1w O1 . . 1_545 0.820(10) 1.983(11) 2.8022(14) 175.9(14) ?
O1w H2o1w O2 . . 2_566 0.820(12) 1.917(13) 2.6969(12) 158.5(13) ?
N4a H1n4a O1w . . 1_665 0.860(10) 1.957(11) 2.8145(14) 174.4(15) ?
N4a H2n4a N2a . . 2_775 0.860(11) 2.215(11) 3.0650(15) 169.4(15) ?
N5a H1n5a O1 . . 2_676 0.860(7) 2.000(6) 2.8434(12) 166.3(14) ?
N5a H2n5a O1 . . . 0.860(4) 1.957(5) 2.7922(13) 163.4(12) ?
N3a H1n3a O2 . . 2_676 0.861(7) 1.864(6) 2.7241(11) 176.9(12) ?

loop_
_geom_torsion_atom_site_label_1
_geom_torsion_atom_site_label_2
_geom_torsion_atom_site_label_3
_geom_torsion_atom_site_label_4
_geom_torsion_site_symmetry_1
_geom_torsion_site_symmetry_2
_geom_torsion_site_symmetry_3
_geom_torsion_site_symmetry_4
_geom_torsion
_geom_torsion_publ_flag
? ? ? ? ? ? ? ? ? ?

loop_
_restr_angle_atom_site_label_1
_restr_angle_site_symmetry_1
_restr_angle_atom_site_label_2
_restr_angle_site_symmetry_2
_restr_angle_atom_site_label_3
_restr_angle_site_symmetry_3
_restr_angle_target
_restr_angle_target_weight_param
? ? ? ? ? ? ? ?

loop_
_restr_distance_atom_site_label_1
_restr_distance_site_symmetry_1
_restr_distance_atom_site_label_2
_restr_distance_site_symmetry_2
_restr_distance_target
_restr_distance_target_weight_param
H1o1w . O1w . 0.82 0.001
H2o1w . O1w . 0.82 0.001
H1n3a . N3a . 0.86 0.001
H1n4a . N4a . 0.86 0.001
H2n4a . N4a . 0.86 0.001
H1n5a . N5a . 0.86 0.001
H2n5a . N5a . 0.86 0.001

loop_
_restr_equal_angle_atom_site_label_1
_restr_equal_angle_site_symmetry_1
_restr_equal_angle_atom_site_label_2
_restr_equal_angle_site_symmetry_2
_restr_equal_angle_atom_site_label_3
_restr_equal_angle_site_symmetry_3
_restr_equal_angle_class_class_id
_restr_equal_angle_class_target_weight_param
? ? ? ? ? ? ? ?

loop_
_restr_equal_distance_atom_site_label_1
_restr_equal_distance_site_symmetry_1
_restr_equal_distance_atom_site_label_2
_restr_equal_distance_site_symmetry_2
_restr_equal_distance_class_class_id
_restr_equal_distance_class_target_weight_param
? ? ? ? ? ?

loop_
_restr_equal_torsion_atom_site_label_1
_restr_equal_torsion_site_symmetry_1
_restr_equal_torsion_atom_site_label_2
_restr_equal_torsion_site_symmetry_2
_restr_equal_torsion_atom_site_label_3
_restr_equal_torsion_site_symmetry_3
_restr_equal_torsion_atom_site_label_4
_restr_equal_torsion_site_symmetry_4
_restr_equal_torsion_class_class_id
_restr_equal_torsion_class_target_weight_param
? ? ? ? ? ? ? ? ? ?

loop_
_restr_torsion_atom_site_label_1
_restr_torsion_site_symmetry_1
_restr_torsion_atom_site_label_2
_restr_torsion_site_symmetry_2
_restr_torsion_atom_site_label_3
_restr_torsion_site_symmetry_3
_restr_torsion_atom_site_label_4
_restr_torsion_site_symmetry_4
_restr_torsion_angle_target
_restr_torsion_weight_param
? ? ? ? ? ? ? ? ? ?

loop_
_twin_individual_id
_twin_individual_mass_fraction_refined
_twin_individual_twin_matrix_11
_twin_individual_twin_matrix_12
_twin_individual_twin_matrix_13
_twin_individual_twin_matrix_21
_twin_individual_twin_matrix_22
_twin_individual_twin_matrix_23
_twin_individual_twin_matrix_31
_twin_individual_twin_matrix_32
_twin_individual_twin_matrix_33
? ? ? ? ? ? ? ? ? ? ?
